data_8102968
loop_
_publ_author_name
'Tragl, Sonja'
'Meyer, Hans-J\"urgen'

_publ_section_title
;
Crystal structure of niobium pentabromide, NbBr~5~, a triclinic phase
;
_journal_issue 3
_journal_name_full 'Zeitschrift f\"ur Kristallographie - New Crystal Structures'
_journal_page_first 161
_journal_page_last 162
_journal_volume 222
_journal_year 2007
_chemical_formula_structural NbBr5
_chemical_formula_sum 'Br5 Nb'
_chemical_formula_weight 492.46
_chemical_name_systematic 'niobium pentabromide'
_space_group_IT_number 2
_symmetry_cell_setting triclinic
_symmetry_space_group_name_Hall '-P 1'
_symmetry_space_group_name_H-M 'P -1'
_atom_sites_solution_hydrogens geom
_atom_sites_solution_primary direct
_atom_sites_solution_secondary difmap
_audit_creation_method SHELXL-97
_cell_angle_alpha 108.84(2)
_cell_angle_beta 90.89(2)
_cell_angle_gamma 116.16(2)
_cell_formula_units_Z 2
_cell_length_a 6.4609(12)
_cell_length_b 7.0308(14)
_cell_length_c 9.5840(17)
_cell_measurement_reflns_used 2000
_cell_measurement_temperature 215(2)
_cell_measurement_theta_max 25.86
_cell_measurement_theta_min 2.29
_cell_volume 363.38(15)
_computing_cell_refinement 'Stoe IPDS Software'
_computing_data_collection 'Stoe IPDS Software'
_computing_data_reduction 'Stoe IPDS Software'
_computing_molecular_graphics 'Diamond 2.1c'
_computing_structure_refinement 'SHELXL-97 (Sheldrick, 1997)'
_computing_structure_solution 'SHELXS-97 (Sheldrick, 1990)'
_diffrn_ambient_temperature 215(2)
_diffrn_measured_fraction_theta_full 0.932
_diffrn_measured_fraction_theta_max 0.932
_diffrn_measurement_device_type 'Stoe IPDS 1'
_diffrn_measurement_method phi
_diffrn_radiation_monochromator graphite
_diffrn_radiation_source 'fine-focus sealed tube'
_diffrn_radiation_type MoK\a
_diffrn_radiation_wavelength 0.71073
_diffrn_reflns_av_R_equivalents 0.0527
_diffrn_reflns_av_sigmaI/netI 0.0399
_diffrn_reflns_limit_h_max 7
_diffrn_reflns_limit_h_min -7
_diffrn_reflns_limit_k_max 8
_diffrn_reflns_limit_k_min -8
_diffrn_reflns_limit_l_max 11
_diffrn_reflns_limit_l_min -11
_diffrn_reflns_number 4301
_diffrn_reflns_theta_full 25.86
_diffrn_reflns_theta_max 25.86
_diffrn_reflns_theta_min 2.29
_exptl_absorpt_coefficient_mu 29.022
_exptl_absorpt_correction_T_max 0.0939
_exptl_absorpt_correction_T_min 0.0152
_exptl_absorpt_correction_type numerical
_exptl_absorpt_process_details X-Red/X-Shape
_exptl_crystal_colour black
_exptl_crystal_density_diffrn 4.501
_exptl_crystal_density_method 'not measured'
_exptl_crystal_description block
_exptl_crystal_F_000 432
_exptl_crystal_size_max 0.40
_exptl_crystal_size_mid 0.26
_exptl_crystal_size_min 0.12
_refine_diff_density_max 1.310
_refine_diff_density_min -1.202
_refine_diff_density_rms 0.305
_refine_ls_extinction_method none
_refine_ls_goodness_of_fit_ref 1.007
_refine_ls_hydrogen_treatment mixed
_refine_ls_matrix_type full
_refine_ls_number_parameters 55
_refine_ls_number_reflns 1310
_refine_ls_number_restraints 0
_refine_ls_restrained_S_all 1.007
_refine_ls_R_factor_all 0.0444
_refine_ls_R_factor_gt 0.0360
_refine_ls_shift/su_max 0.004
_refine_ls_shift/su_mean 0.001
_refine_ls_structure_factor_coef Fsqd
_refine_ls_weighting_details 'calc w=1/[\s^2^(Fo^2^)+(0.0524P)^2^+0.0000P] where P=(Fo^2^+2Fc^2^)/3'
_refine_ls_weighting_scheme calc
_refine_ls_wR_factor_gt 0.0842
_refine_ls_wR_factor_ref 0.0862
_reflns_number_gt 1078
_reflns_number_total 1310
_reflns_threshold_expression >2sigma(I)
_cod_data_source_file 409917.cff
_cod_data_source_block nbBr5
_cod_original_cell_volume 363.38(12)
_cod_original_sg_symbol_H-M P-1
_cod_database_code 8102968

loop_
_symmetry_equiv_pos_as_xyz
'x, y, z'
'-x, -y, -z'

loop_
_atom_site_label
_atom_site_type_symbol
_atom_site_fract_x
_atom_site_fract_y
_atom_site_fract_z
_atom_site_U_iso_or_equiv
_atom_site_adp_type
_atom_site_occupancy
_atom_site_symmetry_multiplicity
_atom_site_Wyckoff_symbol
_atom_site_calc_flag
_atom_site_refinement_flags
_atom_site_disorder_assembly
_atom_site_disorder_group
Nb1 Nb 0.89344(13) 0.77745(11) 0.27635(7) 0.0177(2) Uani 1 2 i d . . .
Br1 Br 0.24790(14) 1.18731(12) 0.45515(8) 0.0200(2) Uani 1 2 i d . . .
Br2 Br 0.12329(15) 0.61827(13) 0.35255(9) 0.0260(2) Uani 1 2 i d . . .
Br3 Br 0.69257(16) 0.99432(13) 0.25183(9) 0.0259(2) Uani 1 2 i d . . .
Br4 Br 0.54584(15) 0.41557(13) 0.16637(9) 0.0277(2) Uani 1 2 i d . . .
Br5 Br 0.07785(15) 0.81505(14) 0.06369(9) 0.0270(2) Uani 1 2 i d . . .

loop_
_atom_site_aniso_label
_atom_site_aniso_U_11
_atom_site_aniso_U_22
_atom_site_aniso_U_33
_atom_site_aniso_U_23
_atom_site_aniso_U_13
_atom_site_aniso_U_12
Nb1 0.0199(4) 0.0164(3) 0.0143(3) 0.0030(2) 0.0022(3) 0.0084(3)
Br1 0.0198(4) 0.0188(4) 0.0162(3) 0.0043(3) 0.0043(3) 0.0060(3)
Br2 0.0291(5) 0.0264(4) 0.0277(4) 0.0097(3) 0.0055(4) 0.0175(4)
Br3 0.0280(5) 0.0271(4) 0.0269(4) 0.0098(3) 0.0037(4) 0.0166(4)
Br4 0.0249(5) 0.0206(4) 0.0266(4) 0.0043(3) 0.0005(3) 0.0047(3)
Br5 0.0324(5) 0.0291(4) 0.0209(4) 0.0096(3) 0.0107(3) 0.0151(4)

loop_
_atom_type_symbol
_atom_type_description
_atom_type_scat_dispersion_real
_atom_type_scat_dispersion_imag
_atom_type_scat_source
Nb Nb -2.0727 0.6215 'International Tables Vol C Tables 4.2.6.8 and 6.1.1.4'
Br Br -0.2901 2.4595 'International Tables Vol C Tables 4.2.6.8 and 6.1.1.4'

loop_
_geom_angle_atom_site_label_1
_geom_angle_atom_site_label_2
_geom_angle_atom_site_label_3
_geom_angle
_geom_angle_site_symmetry_1
_geom_angle_site_symmetry_3
_geom_angle_publ_flag
Br4 Nb1 Br5 102.35(4) . 1_655 ?
Br4 Nb1 Br2 94.21(4) . 1_655 ?
Br5 Nb1 Br2 93.57(4) 1_655 1_655 ?
Br4 Nb1 Br3 93.56(4) . . ?
Br5 Nb1 Br3 93.17(4) 1_655 . ?
Br2 Nb1 Br3 168.39(4) 1_655 . ?
Br4 Nb1 Br1 167.72(4) . 1_655 ?
Br5 Nb1 Br1 89.92(4) 1_655 1_655 ?
Br2 Nb1 Br1 85.28(4) 1_655 1_655 ?
Br3 Nb1 Br1 85.30(4) . 1_655 ?
Br4 Nb1 Br1 88.22(4) . 2_676 ?
Br5 Nb1 Br1 169.41(4) 1_655 2_676 ?
Br2 Nb1 Br1 86.06(4) 1_655 2_676 ?
Br3 Nb1 Br1 85.58(4) . 2_676 ?
Br1 Nb1 Br1 79.50(4) 1_655 2_676 ?
Br4 Nb1 Nb1 127.93(4) . 2_776 ?
Br5 Nb1 Nb1 129.71(4) 1_655 2_776 ?
Br2 Nb1 Nb1 84.36(4) 1_655 2_776 ?
Br3 Nb1 Nb1 84.06(3) . 2_776 ?
Br1 Nb1 Nb1 39.79(3) 1_655 2_776 ?
Br1 Nb1 Nb1 39.71(2) 2_676 2_776 ?
Nb1 Br1 Nb1 100.50(4) 1_455 2_676 ?

loop_
_geom_bond_atom_site_label_1
_geom_bond_atom_site_label_2
_geom_bond_distance
_geom_bond_site_symmetry_2
_geom_bond_publ_flag
Nb1 Br4 2.4050(15) . ?
Nb1 Br5 2.4061(11) 1_655 ?
Nb1 Br2 2.4394(12) 1_655 ?
Nb1 Br3 2.4559(12) . ?
Nb1 Br1 2.7120(16) 1_655 ?
Nb1 Br1 2.7163(10) 2_676 ?
Nb1 Nb1 4.1736(19) 2_776 ?
Br1 Nb1 2.7120(16) 1_455 ?
Br1 Nb1 2.7163(10) 2_676 ?
Br2 Nb1 2.4394(12) 1_455 ?
Br5 Nb1 2.4061(11) 1_455 ?
